data_4311446
loop_
_publ_author_name
'Carla Bazzicalupi'
'Andrea Bencini'
'Emanuela Berni'
'Antonio Bianchi'
'Andrea Danesi'
'Claudia Giorgi'
'Barbara Valtancoli'
'Carlos Lodeiro'
'Jo\~ao Carlos Lima'
'Fernando Pina'
'M. Alexandra Bernardo'

_publ_contact_author_address
;
Department of Chemistry,
POlo Scientifico,
University of Florence
via della Lastruccia 3
I-50019 Sesto Fiorentino, Firenze, Italy
;
_publ_contact_author_email andrea.bencini@unifi.it
_publ_contact_author_name 'Prof. Andrea Bencini'
_publ_section_title
;
 New Terpyridine-Containing Macrocycle for the Assembly of Dimeric Zn(II)
 and Cu(II) Complexes Coupled by Bridging Hydroxide Anions and \p-Stacking
 Interactions
;
_journal_name_full 'Inorganic Chemistry'
_journal_page_first 5134
_journal_page_last 5146
_journal_paper_doi 10.1021/ic049660l
_journal_volume 43
_journal_year 2004
_chemical_formula_moiety
;
(C50 H70 N16 BR CD2 5+), (Cl O4 -1)5, (H2 O)4
;
_chemical_formula_sum 'C50 H78 Br Cd2 Cl5 N16 O24'
_chemical_formula_weight 1769.24
_chemical_name_systematic
;
 ?
;
_space_group_IT_number 14
_symmetry_cell_setting monoclinic
_symmetry_space_group_name_Hall '-P 2ybc'
_symmetry_space_group_name_H-M 'P 1 21/c 1'
_atom_sites_solution_hydrogens geom
_atom_sites_solution_primary direct
_atom_sites_solution_secondary difmap
_audit_creation_method SHELXL-97
_cell_angle_alpha 90.00
_cell_angle_beta 105.09(4)
_cell_angle_gamma 90.00
_cell_formula_units_Z 4
_cell_length_a 15.099(9)
_cell_length_b 19.567(5)
_cell_length_c 24.400(10)
_cell_measurement_reflns_used 25
_cell_measurement_temperature 298
_cell_measurement_theta_max 12
_cell_measurement_theta_min 6
_cell_volume 6960(5)
_computing_cell_refinement 'BRUKER MACH3'
_computing_data_collection 'BRUKER MACH3'
_computing_data_reduction 'BRUKER MACH3'
_computing_molecular_graphics 'ORTEP3 Ver. 1.01\b (Farrugia, 1997)'
_computing_publication_material 'PARST93 (Nardelli)'
_computing_structure_refinement 'SHELXL-97 (Sheldrick, 1997)'
_computing_structure_solution 'SIR97(Altomare, 1999)'
_diffrn_ambient_temperature 298
_diffrn_measured_fraction_theta_full 0.835
_diffrn_measured_fraction_theta_max 0.835
_diffrn_measurement_device_type 'BRUKER MACH3'
_diffrn_measurement_method \q/2\q
_diffrn_radiation_monochromator graphite
_diffrn_radiation_source 'fine-focus sealed tube'
_diffrn_radiation_type MoK\a
_diffrn_radiation_wavelength 0.71069
_diffrn_reflns_av_R_equivalents 0.0716
_diffrn_reflns_av_sigmaI/netI 0.1377
_diffrn_reflns_limit_h_max 14
_diffrn_reflns_limit_h_min -14
_diffrn_reflns_limit_k_max 18
_diffrn_reflns_limit_k_min 0
_diffrn_reflns_limit_l_max 15
_diffrn_reflns_limit_l_min 0
_diffrn_reflns_number 5413
_diffrn_reflns_theta_full 19.98
_diffrn_reflns_theta_max 19.98
_diffrn_reflns_theta_min 2.51
_diffrn_standards_decay_% 57
_diffrn_standards_interval_count 200
_exptl_absorpt_coefficient_mu 1.464
_exptl_absorpt_correction_type none
_exptl_crystal_colour colorless
_exptl_crystal_density_diffrn 1.688
_exptl_crystal_density_method 'not measured'
_exptl_crystal_description prismatic
_exptl_crystal_F_000 3592
_exptl_crystal_size_max 0.35
_exptl_crystal_size_mid 0.3
_exptl_crystal_size_min 0.2
_refine_diff_density_max 0.830
_refine_diff_density_min -0.750
_refine_diff_density_rms 0.119
_refine_ls_extinction_method none
_refine_ls_goodness_of_fit_ref 0.926
_refine_ls_hydrogen_treatment none
_refine_ls_matrix_type full
_refine_ls_number_parameters 642
_refine_ls_number_reflns 5412
_refine_ls_number_restraints 36
_refine_ls_restrained_S_all 0.930
_refine_ls_R_factor_all 0.1502
_refine_ls_R_factor_gt 0.0724
_refine_ls_shift/su_max 0.005
_refine_ls_shift/su_mean 0.001
_refine_ls_structure_factor_coef Fsqd
_refine_ls_weighting_details 'calc w=1/[\s^2^(Fo^2^)+(0.1365P)^2^+0.0000P] where P=(Fo^2^+2Fc^2^)/3'
_refine_ls_weighting_scheme calc
_refine_ls_wR_factor_gt 0.1905
_refine_ls_wR_factor_ref 0.2225
_reflns_number_gt 3036
_reflns_number_total 5412
_reflns_threshold_expression >2sigma(I)
_cod_data_source_file ic049660lsi20040315_023200_2.cif
_cod_data_source_block '[(CdLH)2(m-Br)](ClO4)5.4H2O'
_cod_depositor_comments
;
The following automatic conversions were performed:
data name '_publ_contact_author_adress' replaced with
'_publ_contact_author_address' as specified in the replacement file
'/home/antanas/src/cod-tools/trunk/data/replacement-values/replacement_tags.lst'.

Automatic conversion script
Id: cif_correct_tags 4998 2017-03-02 13:24:31Z antanas 
;
_cod_database_code 4311446

loop_
_symmetry_equiv_pos_as_xyz
'x, y, z'
'-x, y+1/2, -z+1/2'
'-x, -y, -z'
'x, -y-1/2, z-1/2'

loop_
_atom_site_label
_atom_site_type_symbol
_atom_site_fract_x
_atom_site_fract_y
_atom_site_fract_z
_atom_site_U_iso_or_equiv
_atom_site_adp_type
_atom_site_occupancy
_atom_site_symmetry_multiplicity
_atom_site_calc_flag
_atom_site_refinement_flags
_atom_site_disorder_assembly
_atom_site_disorder_group
Cd1 Cd 0.28204(9) 0.19236(7) 0.82658(6) 0.0505(5) Uani 1 1 d . . .
Cd2 Cd 0.05266(9) 0.27135(7) 0.91915(6) 0.0541(5) Uani 1 1 d . . .
Br1 Br 0.15863(17) 0.28732(12) 0.84536(12) 0.0938(9) Uani 1 1 d . . .
Cl2 Cl 0.1061(6) -0.4609(4) 0.9009(5) 0.123(3) Uani 1 1 d . . .
O21 O 0.1125(13) -0.4014(9) 0.8719(8) 0.132(7) Uani 1 1 d . . .
O22 O 0.1348(19) -0.4514(13) 0.9607(12) 0.216(14) Uani 1 1 d . . .
O23 O 0.159(2) -0.5100(15) 0.8873(14) 0.238(12) Uani 1 1 d U . .
O24 O 0.017(2) -0.4850(15) 0.8838(14) 0.30(2) Uani 1 1 d . . .
Cl3 Cl 0.4104(5) -0.5292(3) 1.1058(4) 0.098(2) Uani 1 1 d . . .
O31 O 0.4288(13) -0.5948(8) 1.1325(8) 0.130(7) Uani 1 1 d . . .
O32 O 0.4484(12) -0.4790(8) 1.1494(7) 0.117(6) Uani 1 1 d . . .
O33 O 0.4465(17) -0.5242(10) 1.0586(11) 0.175(10) Uani 1 1 d . . .
O34 O 0.3124(12) -0.5171(10) 1.0884(10) 0.167(9) Uani 1 1 d . . .
Cl4 Cl -0.2713(4) 0.0989(3) 0.9303(3) 0.0795(19) Uani 1 1 d . . .
O41 O -0.2347(10) 0.1468(8) 0.8986(6) 0.091(5) Uani 1 1 d . . .
O42 O -0.2694(13) 0.0328(7) 0.9047(7) 0.139(8) Uani 1 1 d . . .
O43 O -0.2170(12) 0.1004(8) 0.9867(7) 0.114(6) Uani 1 1 d . . .
O44 O -0.3616(11) 0.1156(10) 0.9292(7) 0.123(6) Uani 1 1 d . . .
Cl5 Cl -0.0986(5) -0.1545(4) 0.8353(4) 0.092(2) Uani 1 1 d . . .
O51 O -0.0699(14) -0.1227(9) 0.8871(8) 0.141(8) Uani 1 1 d . . .
O52 O -0.0322(14) -0.1884(14) 0.8190(10) 0.184(10) Uani 1 1 d . . .
O53 O -0.1684(17) -0.1942(15) 0.8329(13) 0.260(19) Uani 1 1 d . . .
O54 O -0.125(2) -0.1056(19) 0.7983(15) 0.30(2) Uani 1 1 d . . .
Cl6 Cl 0.3806(5) -0.3565(4) 1.3415(5) 0.106(3) Uani 1 1 d . . .
O61 O 0.4328(15) -0.2974(11) 1.3619(9) 0.152(8) Uani 1 1 d . . .
O62 O 0.4028(16) -0.4146(9) 1.3698(9) 0.167(9) Uani 1 1 d . . .
O63 O 0.342(3) -0.3614(16) 1.2882(13) 0.27(2) Uani 1 1 d . . .
O64 O 0.309(3) -0.3387(17) 1.362(2) 0.33(3) Uani 1 1 d . . .
N1 N 0.1918(9) 0.0914(7) 0.8304(6) 0.049(4) Uani 1 1 d . . .
N2 N 0.3331(8) 0.1258(6) 0.9121(6) 0.040(4) Uani 1 1 d . . .
N3 N 0.3958(10) 0.2491(7) 0.8969(7) 0.059(5) Uani 1 1 d . . .
N4 N 0.3366(10) 0.2999(8) 0.7881(7) 0.066(5) Uani 1 1 d . . .
H4 H 0.2843 0.3197 0.7670 0.079 Uiso 1 1 calc R . .
N5 N 0.5113(11) 0.2172(8) 0.7338(8) 0.083(6) Uani 1 1 d . . .
N6 N 0.5454(11) 0.0714(8) 0.7505(7) 0.075(5) Uani 1 1 d . . .
N7 N 0.3664(8) 0.1171(7) 0.7757(6) 0.052(4) Uani 1 1 d . . .
H7 H 0.3979 0.1447 0.7574 0.062 Uiso 1 1 calc R . .
N8 N 0.1800(9) 0.1706(8) 0.7326(7) 0.072(5) Uani 1 1 d . . .
H8 H 0.1640 0.2112 0.7146 0.086 Uiso 1 1 calc R . .
C1 C 0.1217(13) 0.0798(9) 0.7859(9) 0.057(5) Uiso 1 1 d . . .
C2 C 0.0765(14) 0.0157(10) 0.7768(10) 0.081(7) Uiso 1 1 d . . .
H2 H 0.0273 0.0065 0.7457 0.097 Uiso 1 1 calc R . .
C3 C 0.1116(13) -0.0306(11) 0.8174(9) 0.077(6) Uiso 1 1 d . . .
H3 H 0.0848 -0.0737 0.8135 0.092 Uiso 1 1 calc R . .
C4 C 0.1840(13) -0.0194(10) 0.8642(9) 0.073(6) Uiso 1 1 d . . .
H4A H 0.2044 -0.0537 0.8910 0.088 Uiso 1 1 calc R . .
C5 C 0.2253(12) 0.0435(9) 0.8702(9) 0.057(5) Uiso 1 1 d . . .
C6 C 0.3001(11) 0.0631(9) 0.9155(8) 0.047(5) Uiso 1 1 d . . .
C7 C 0.3388(12) 0.0218(10) 0.9641(8) 0.064(6) Uiso 1 1 d . . .
H7A H 0.3146 -0.0213 0.9674 0.077 Uiso 1 1 calc R . .
C8 C 0.4092(13) 0.0447(10) 1.0044(9) 0.070(6) Uiso 1 1 d . . .
H8A H 0.4349 0.0170 1.0355 0.084 Uiso 1 1 calc R . .
C9 C 0.4451(13) 0.1094(9) 1.0010(9) 0.068(6) Uiso 1 1 d . . .
H9 H 0.4956 0.1253 1.0286 0.081 Uiso 1 1 calc R . .
C10 C 0.4014(12) 0.1503(9) 0.9538(8) 0.052(5) Uiso 1 1 d . . .
C11 C 0.4274(12) 0.2205(9) 0.9481(10) 0.055(5) Uiso 1 1 d . . .
C12 C 0.4820(13) 0.2586(10) 0.9913(9) 0.073(6) Uiso 1 1 d . . .
H12 H 0.5114 0.2370 1.0251 0.087 Uiso 1 1 calc R . .
C13 C 0.4941(14) 0.3266(11) 0.9861(11) 0.087(7) Uiso 1 1 d . . .
H13 H 0.5240 0.3526 1.0174 0.104 Uiso 1 1 calc R . .
C14 C 0.4616(13) 0.3563(11) 0.9340(10) 0.075(6) Uiso 1 1 d . . .
H14 H 0.4701 0.4027 0.9288 0.090 Uiso 1 1 calc R . .
C15 C 0.4155(13) 0.3156(10) 0.8889(9) 0.069(6) Uiso 1 1 d . . .
C16 C 0.3698(13) 0.3465(10) 0.8336(9) 0.066(6) Uiso 1 1 d . . .
H16A H 0.3186 0.3737 0.8383 0.079 Uiso 1 1 calc R . .
H16B H 0.4128 0.3774 0.8229 0.079 Uiso 1 1 calc R . .
C17 C 0.3939(14) 0.2923(11) 0.7488(10) 0.087(7) Uiso 1 1 d . . .
H17A H 0.4041 0.3368 0.7341 0.104 Uiso 1 1 calc R . .
H17B H 0.3621 0.2641 0.7170 0.104 Uiso 1 1 calc R . .
C18 C 0.4857(14) 0.2599(12) 0.7769(10) 0.088(7) Uiso 1 1 d . . .
H18A H 0.5316 0.2949 0.7905 0.105 Uiso 1 1 calc R . .
H18B H 0.4808 0.2321 0.8090 0.105 Uiso 1 1 calc R . .
C19 C 0.6037(16) 0.1896(12) 0.7518(11) 0.105(8) Uiso 1 1 d . . .
H19A H 0.6434 0.2233 0.7752 0.126 Uiso 1 1 calc R . .
H19B H 0.6261 0.1817 0.7185 0.126 Uiso 1 1 calc R . .
C20 C 0.6095(13) 0.1257(10) 0.7838(9) 0.075(6) Uiso 1 1 d . . .
H20A H 0.5938 0.1345 0.8192 0.090 Uiso 1 1 calc R . .
H20B H 0.6721 0.1089 0.7928 0.090 Uiso 1 1 calc R . .
C21 C 0.4937(13) 0.0271(10) 0.7834(9) 0.075(6) Uiso 1 1 d . . .
H21A H 0.5373 0.0009 0.8118 0.090 Uiso 1 1 calc R . .
H21B H 0.4547 -0.0047 0.7575 0.090 Uiso 1 1 calc R . .
C22 C 0.4339(13) 0.0712(10) 0.8130(9) 0.074(6) Uiso 1 1 d . . .
H22A H 0.4011 0.0406 0.8321 0.089 Uiso 1 1 calc R . .
H22B H 0.4745 0.0987 0.8419 0.089 Uiso 1 1 calc R . .
C23 C 0.2957(12) 0.0807(10) 0.7316(9) 0.070(6) Uiso 1 1 d . . .
H23A H 0.2665 0.0464 0.7496 0.085 Uiso 1 1 calc R . .
H23B H 0.3251 0.0575 0.7060 0.085 Uiso 1 1 calc R . .
C24 C 0.2243(14) 0.1281(11) 0.6983(9) 0.081(7) Uiso 1 1 d . . .
H24A H 0.2524 0.1577 0.6757 0.098 Uiso 1 1 calc R . .
H24B H 0.1776 0.1013 0.6723 0.098 Uiso 1 1 calc R . .
C25 C 0.0962(13) 0.1369(9) 0.7406(9) 0.068(6) Uiso 1 1 d . . .
H25A H 0.0616 0.1174 0.7049 0.082 Uiso 1 1 calc R . .
H25B H 0.0578 0.1706 0.7524 0.082 Uiso 1 1 calc R . .
N9 N 0.1795(9) 0.2301(8) 0.9918(6) 0.057(4) Uani 1 1 d . . .
N10 N 0.0539(8) 0.1482(6) 0.9290(6) 0.039(4) Uani 1 1 d . . .
N11 N -0.0578(8) 0.2161(8) 0.8431(7) 0.052(4) Uani 1 1 d . . .
N12 N -0.0532(12) 0.3603(9) 0.8566(8) 0.097(6) Uani 1 1 d . . .
H12A H -0.0123 0.3924 0.8518 0.116 Uiso 1 1 calc R . .
N13 N -0.2170(19) 0.3737(16) 0.9275(13) 0.174(11) Uani 1 1 d . . .
N14 N -0.1970(10) 0.2973(8) 1.0344(8) 0.077(5) Uani 1 1 d . . .
N15 N -0.0218(10) 0.2948(7) 0.9942(7) 0.067(5) Uani 1 1 d . . .
H15 H -0.0682 0.3247 0.9800 0.081 Uiso 1 1 calc R . .
N16 N 0.1369(9) 0.3673(8) 0.9724(7) 0.067(5) Uani 1 1 d . . .
H16 H 0.1359 0.4031 0.9484 0.080 Uiso 1 1 calc R . .
C26 C 0.2401(14) 0.2756(10) 1.0201(10) 0.072(6) Uiso 1 1 d . . .
C27 C 0.3115(12) 0.2536(9) 1.0654(8) 0.062(6) Uiso 1 1 d . . .
H27 H 0.3558 0.2847 1.0840 0.075 Uiso 1 1 calc R . .
C28 C 0.3170(14) 0.1887(10) 1.0822(9) 0.077(6) Uiso 1 1 d . . .
H28 H 0.3638 0.1744 1.1130 0.092 Uiso 1 1 calc R . .
C29 C 0.2508(12) 0.1420(10) 1.0525(8) 0.061(6) Uiso 1 1 d . . .
H29 H 0.2528 0.0964 1.0636 0.074 Uiso 1 1 calc R . .
C30 C 0.1842(11) 0.1646(9) 1.0075(8) 0.045(5) Uiso 1 1 d . . .
C31 C 0.1102(11) 0.1186(8) 0.9731(8) 0.040(4) Uiso 1 1 d . . .
C32 C 0.1099(12) 0.0496(9) 0.9832(9) 0.060(5) Uiso 1 1 d . . .
H32 H 0.1515 0.0291 1.0136 0.072 Uiso 1 1 calc R . .
C33 C 0.0440(12) 0.0133(10) 0.9454(9) 0.065(6) Uiso 1 1 d . . .
H33 H 0.0414 -0.0337 0.9504 0.078 Uiso 1 1 calc R . .
C34 C -0.0183(13) 0.0422(10) 0.9006(9) 0.069(6) Uiso 1 1 d . . .
H34 H -0.0640 0.0164 0.8765 0.082 Uiso 1 1 calc R . .
C35 C -0.0102(11) 0.1114(8) 0.8926(8) 0.045(5) Uiso 1 1 d . . .
C36 C -0.0620(12) 0.1464(10) 0.8441(9) 0.060(5) Uiso 1 1 d . . .
C37 C -0.1160(13) 0.1140(11) 0.7959(9) 0.076(6) Uiso 1 1 d . . .
H37 H -0.1232 0.0668 0.7947 0.091 Uiso 1 1 calc R . .
C38 C -0.1600(13) 0.1557(11) 0.7482(10) 0.076(6) Uiso 1 1 d . . .
H38 H -0.1956 0.1353 0.7154 0.091 Uiso 1 1 calc R . .
C39 C -0.1505(13) 0.2225(10) 0.7506(10) 0.075(6) Uiso 1 1 d . . .
H39 H -0.1803 0.2487 0.7194 0.089 Uiso 1 1 calc R . .
C40 C -0.0977(13) 0.2544(10) 0.7977(9) 0.059(5) Uiso 1 1 d . . .
C41 C -0.0823(15) 0.3284(11) 0.7985(11) 0.088(7) Uiso 1 1 d . . .
H41A H -0.1385 0.3504 0.7774 0.106 Uiso 1 1 calc R . .
H41B H -0.0356 0.3379 0.7787 0.106 Uiso 1 1 calc R . .
C42 C -0.1212(16) 0.4002(12) 0.8691(11) 0.106(8) Uiso 1 1 d . . .
H42A H -0.1478 0.4303 0.8375 0.128 Uiso 1 1 calc R . .
H42B H -0.0956 0.4281 0.9024 0.128 Uiso 1 1 calc R . .
C43 C -0.1977(19) 0.3504(14) 0.8808(13) 0.123(10) Uiso 1 1 d . . .
H43A H -0.2521 0.3511 0.8490 0.147 Uiso 1 1 calc R . .
H43B H -0.1749 0.3039 0.8863 0.147 Uiso 1 1 calc R . .
C44 C -0.288(2) 0.3296(16) 0.9414(14) 0.145(11) Uiso 1 1 d . . .
H44A H -0.3292 0.3599 0.9546 0.174 Uiso 1 1 calc R . .
H44B H -0.3238 0.3106 0.9057 0.174 Uiso 1 1 calc R . .
C45 C -0.2680(15) 0.2727(11) 0.9818(10) 0.091(7) Uiso 1 1 d . . .
H45A H -0.2442 0.2341 0.9651 0.109 Uiso 1 1 calc R . .
H45B H -0.3233 0.2584 0.9917 0.109 Uiso 1 1 calc R . .
C46 C -0.1223(13) 0.2484(10) 1.0554(9) 0.071(6) Uiso 1 1 d . . .
H46A H -0.1481 0.2058 1.0644 0.086 Uiso 1 1 calc R . .
H46B H -0.0822 0.2660 1.0902 0.086 Uiso 1 1 calc R . .
C47 C -0.0632(13) 0.2331(10) 1.0122(9) 0.071(6) Uiso 1 1 d . . .
H47A H -0.0146 0.2013 1.0296 0.085 Uiso 1 1 calc R . .
H47B H -0.1018 0.2110 0.9788 0.085 Uiso 1 1 calc R . .
C48 C 0.0451(14) 0.3302(11) 1.0403(10) 0.083(7) Uiso 1 1 d . . .
H48A H 0.0913 0.2980 1.0601 0.100 Uiso 1 1 calc R . .
H48B H 0.0141 0.3483 1.0674 0.100 Uiso 1 1 calc R . .
C49 C 0.0903(14) 0.3875(10) 1.0168(10) 0.076(6) Uiso 1 1 d . . .
H49A H 0.0441 0.4216 1.0008 0.091 Uiso 1 1 calc R . .
H49B H 0.1351 0.4089 1.0478 0.091 Uiso 1 1 calc R . .
C50 C 0.2310(13) 0.3470(10) 0.9971(9) 0.075(6) Uiso 1 1 d . . .
H50A H 0.2586 0.3784 1.0276 0.091 Uiso 1 1 calc R . .
H50B H 0.2649 0.3506 0.9685 0.091 Uiso 1 1 calc R . .
O100 O -0.3082(10) 0.3124(8) 1.1075(7) 0.109(6) Uani 1 1 d . . .
O200 O 0.701(2) -0.0199(16) 0.7650(15) 0.272(14) Uani 1 1 d U . .
O300 O -0.348(2) 0.4475(18) 1.1584(16) 0.293(16) Uani 1 1 d U . .
O400 O 0.827(3) -0.0359(19) 0.7141(16) 0.139(13) Uani 0.50 1 d PU . .
O500 O -0.352(3) 0.472(2) 1.064(2) 0.188(18) Uani 0.50 1 d PU . .

loop_
_atom_site_aniso_label
_atom_site_aniso_U_11
_atom_site_aniso_U_22
_atom_site_aniso_U_33
_atom_site_aniso_U_23
_atom_site_aniso_U_13
_atom_site_aniso_U_12
Cd1 0.0504(8) 0.0526(9) 0.0487(13) 0.0047(7) 0.0130(7) -0.0022(7)
Cd2 0.0500(9) 0.0610(9) 0.0495(13) -0.0005(8) 0.0096(7) -0.0033(7)
Br1 0.0949(18) 0.0940(18) 0.104(3) 0.0085(15) 0.0463(16) 0.0126(14)
Cl2 0.144(7) 0.066(5) 0.150(10) 0.016(5) 0.020(6) 0.005(5)
O21 0.167(17) 0.096(14) 0.132(18) 0.017(12) 0.036(13) -0.023(12)
O22 0.30(3) 0.19(2) 0.11(2) 0.044(18) -0.05(2) -0.03(2)
O23 0.26(2) 0.192(18) 0.28(2) -0.028(16) 0.106(17) 0.062(16)
O24 0.26(3) 0.26(3) 0.32(4) 0.04(3) -0.04(3) -0.20(3)
Cl3 0.111(6) 0.079(5) 0.104(7) -0.004(4) 0.029(5) -0.028(4)
O31 0.166(17) 0.066(11) 0.151(18) 0.019(11) 0.028(13) -0.024(11)
O32 0.148(15) 0.083(11) 0.119(16) -0.030(11) 0.034(12) -0.056(11)
O33 0.25(3) 0.143(18) 0.18(3) -0.018(16) 0.16(2) -0.038(16)
O34 0.079(13) 0.142(17) 0.23(2) -0.040(15) -0.052(13) 0.021(11)
Cl4 0.094(5) 0.069(4) 0.067(6) 0.016(4) 0.005(4) -0.013(3)
O41 0.101(11) 0.101(12) 0.075(14) 0.010(9) 0.033(9) -0.017(9)
O42 0.21(2) 0.056(11) 0.109(16) -0.018(10) -0.035(13) -0.029(11)
O43 0.156(15) 0.106(12) 0.048(14) 0.021(9) -0.029(12) -0.034(11)
O44 0.071(11) 0.187(18) 0.108(16) 0.021(13) 0.015(10) -0.007(12)
Cl5 0.085(5) 0.095(5) 0.091(7) -0.029(5) 0.016(4) -0.031(4)
O51 0.21(2) 0.119(14) 0.099(18) -0.044(13) 0.043(14) -0.094(14)
O52 0.118(16) 0.27(3) 0.19(3) -0.02(2) 0.069(17) 0.009(18)
O53 0.21(2) 0.32(3) 0.33(4) -0.26(3) 0.20(2) -0.22(3)
O54 0.31(4) 0.25(3) 0.25(4) 0.07(3) -0.06(3) 0.08(3)
Cl6 0.100(5) 0.082(5) 0.116(9) 0.020(5) -0.007(5) -0.010(4)
O61 0.176(19) 0.145(17) 0.127(19) 0.013(14) 0.023(14) -0.055(15)
O62 0.22(2) 0.082(14) 0.15(2) 0.010(13) -0.037(16) 0.021(14)
O63 0.37(5) 0.21(3) 0.14(3) 0.01(2) -0.11(3) -0.05(3)
O64 0.27(4) 0.17(3) 0.58(9) -0.07(4) 0.17(5) 0.01(3)
N1 0.044(9) 0.056(9) 0.040(12) -0.011(8) 0.000(8) -0.003(7)
N2 0.037(8) 0.042(8) 0.042(12) -0.006(7) 0.009(7) -0.011(7)
N3 0.066(10) 0.060(10) 0.057(14) -0.003(9) 0.028(9) -0.013(8)
N4 0.055(10) 0.088(12) 0.059(15) 0.028(10) 0.022(9) 0.025(9)
N5 0.066(11) 0.074(12) 0.099(17) -0.002(11) 0.001(10) 0.002(9)
N6 0.073(11) 0.070(11) 0.087(16) 0.009(10) 0.029(10) 0.001(9)
N7 0.037(8) 0.063(10) 0.055(13) 0.005(8) 0.010(8) -0.003(7)
N8 0.047(9) 0.060(11) 0.100(16) 0.014(10) 0.004(9) 0.011(8)
N9 0.057(10) 0.088(12) 0.024(12) -0.003(9) 0.006(8) -0.007(9)
N10 0.041(8) 0.051(9) 0.025(12) -0.008(7) 0.010(7) -0.002(7)
N11 0.033(8) 0.082(11) 0.054(13) 0.007(9) 0.035(8) 0.002(7)
N12 0.094(14) 0.093(14) 0.11(2) 0.008(12) 0.031(13) 0.034(11)
N13 0.164(17) 0.192(18) 0.158(19) 0.023(16) 0.031(15) -0.026(15)
N14 0.056(10) 0.083(12) 0.084(16) -0.014(10) 0.006(10) -0.007(9)
N15 0.072(11) 0.060(10) 0.077(15) -0.012(9) 0.033(10) -0.007(8)
N16 0.051(10) 0.075(11) 0.077(15) 0.016(10) 0.022(9) 0.001(8)
O100 0.104(11) 0.133(14) 0.097(15) -0.011(11) 0.039(10) -0.028(10)
O200 0.23(2) 0.23(2) 0.35(2) -0.060(17) 0.060(17) 0.019(16)
O300 0.27(2) 0.28(2) 0.33(2) 0.060(18) 0.081(17) 0.014(17)
O400 0.14(2) 0.15(2) 0.13(2) -0.022(16) 0.032(16) -0.017(16)
O500 0.18(2) 0.19(2) 0.18(2) -0.022(18) 0.011(18) 0.000(18)

loop_
_atom_type_symbol
_atom_type_description
_atom_type_scat_dispersion_real
_atom_type_scat_dispersion_imag
_atom_type_scat_source
C C 0.0033 0.0016 'International Tables Vol C Tables 4.2.6.8 and 6.1.1.4'
H H 0.0000 0.0000 'International Tables Vol C Tables 4.2.6.8 and 6.1.1.4'
N N 0.0061 0.0033 'International Tables Vol C Tables 4.2.6.8 and 6.1.1.4'
O O 0.0106 0.0060 'International Tables Vol C Tables 4.2.6.8 and 6.1.1.4'
Cl Cl 0.1484 0.1585 'International Tables Vol C Tables 4.2.6.8 and 6.1.1.4'
Cd Cd -0.8075 1.2024 'International Tables Vol C Tables 4.2.6.8 and 6.1.1.4'
Br Br -0.2901 2.4595 'International Tables Vol C Tables 4.2.6.8 and 6.1.1.4'

loop_
_geom_angle_atom_site_label_1
_geom_angle_atom_site_label_2
_geom_angle_atom_site_label_3
_geom_angle
_geom_angle_site_symmetry_1
_geom_angle_site_symmetry_3
_geom_angle_publ_flag
N3 Cd1 N2 67.5(5) . . ?
N3 Cd1 N1 131.8(5) . . ?
N2 Cd1 N1 65.2(4) . . ?
N3 Cd1 N8 157.5(5) . . ?
N2 Cd1 N8 134.4(5) . . ?
N1 Cd1 N8 70.7(5) . . ?
N3 Cd1 N7 105.8(5) . . ?
N2 Cd1 N7 91.3(5) . . ?
N1 Cd1 N7 84.4(5) . . ?
N8 Cd1 N7 73.0(5) . . ?
N3 Cd1 N4 68.5(5) . . ?
N2 Cd1 N4 135.2(5) . . ?
N1 Cd1 N4 159.5(5) . . ?
N8 Cd1 N4 89.1(5) . . ?
N7 Cd1 N4 92.8(5) . . ?
N3 Cd1 Br1 87.6(4) . . ?
N2 Cd1 Br1 107.4(3) . . ?
N1 Cd1 Br1 97.6(3) . . ?
N8 Cd1 Br1 89.1(4) . . ?
N7 Cd1 Br1 160.3(3) . . ?
N4 Cd1 Br1 78.5(3) . . ?
N9 Cd2 N11 133.1(5) . . ?
N9 Cd2 N10 66.8(5) . . ?
N11 Cd2 N10 67.4(5) . . ?
N9 Cd2 N15 86.7(5) . . ?
N11 Cd2 N15 107.6(5) . . ?
N10 Cd2 N15 96.1(5) . . ?
N9 Cd2 N16 70.0(5) . . ?
N11 Cd2 N16 156.4(5) . . ?
N10 Cd2 N16 136.2(5) . . ?
N15 Cd2 N16 74.5(5) . . ?
N9 Cd2 N12 157.3(6) . . ?
N11 Cd2 N12 69.4(6) . . ?
N10 Cd2 N12 135.9(6) . . ?
N15 Cd2 N12 89.0(6) . . ?
N16 Cd2 N12 87.3(6) . . ?
N9 Cd2 Br1 92.0(4) . . ?
N11 Cd2 Br1 87.2(3) . . ?
N10 Cd2 Br1 100.9(3) . . ?
N15 Cd2 Br1 160.9(3) . . ?
N16 Cd2 Br1 87.1(4) . . ?
N12 Cd2 Br1 84.9(4) . . ?
Cd2 Br1 Cd1 124.95(10) . . ?
O23 Cl2 O24 106(2) . . ?
O23 Cl2 O21 110.6(18) . . ?
O24 Cl2 O21 109.0(16) . . ?
O23 Cl2 O22 107.8(19) . . ?
O24 Cl2 O22 112(2) . . ?
O21 Cl2 O22 111.9(14) . . ?
O33 Cl3 O31 111.4(13) . . ?
O33 Cl3 O34 109.5(16) . . ?
O31 Cl3 O34 110.0(12) . . ?
O33 Cl3 O32 113.0(12) . . ?
O31 Cl3 O32 106.2(11) . . ?
O34 Cl3 O32 106.5(12) . . ?
O44 Cl4 O43 109.4(12) . . ?
O44 Cl4 O41 110.6(10) . . ?
O43 Cl4 O41 108.1(10) . . ?
O44 Cl4 O42 109.4(12) . . ?
O43 Cl4 O42 111.8(10) . . ?
O41 Cl4 O42 107.7(11) . . ?
O53 Cl5 O54 108(2) . . ?
O53 Cl5 O52 110.4(16) . . ?
O54 Cl5 O52 106(2) . . ?
O53 Cl5 O51 111.8(14) . . ?
O54 Cl5 O51 105.8(19) . . ?
O52 Cl5 O51 114.5(15) . . ?
O63 Cl6 O62 116.7(18) . . ?
O63 Cl6 O64 102(3) . . ?
O62 Cl6 O64 98(2) . . ?
O63 Cl6 O61 118.6(18) . . ?
O62 Cl6 O61 118.4(13) . . ?
O64 Cl6 O61 95(2) . . ?
C1 N1 C5 122.8(15) . . ?
C1 N1 Cd1 116.6(12) . . ?
C5 N1 Cd1 119.1(11) . . ?
C10 N2 C6 120.6(15) . . ?
C10 N2 Cd1 118.4(11) . . ?
C6 N2 Cd1 120.7(11) . . ?
C11 N3 C15 119.8(17) . . ?
C11 N3 Cd1 119.7(12) . . ?
C15 N3 Cd1 119.3(14) . . ?
C16 N4 C17 115.5(17) . . ?
C16 N4 Cd1 109.1(12) . . ?
C17 N4 Cd1 117.7(12) . . ?
C19 N5 C18 113.9(18) . . ?
C20 N6 C21 117.2(17) . . ?
C22 N7 C23 113.8(14) . . ?
C22 N7 Cd1 114.5(11) . . ?
C23 N7 Cd1 106.4(10) . . ?
C24 N8 C25 110.9(15) . . ?
C24 N8 Cd1 111.5(11) . . ?
C25 N8 Cd1 107.7(12) . . ?
N1 C1 C2 122.0(18) . . ?
N1 C1 C25 117.3(16) . . ?
C2 C1 C25 120.4(19) . . ?
C3 C2 C1 113(2) . . ?
C2 C3 C4 125(2) . . ?
C5 C4 C3 118(2) . . ?
N1 C5 C4 118.1(18) . . ?
N1 C5 C6 116.7(16) . . ?
C4 C5 C6 125.2(19) . . ?
N2 C6 C5 115.8(17) . . ?
N2 C6 C7 119.6(16) . . ?
C5 C6 C7 124.5(17) . . ?
C8 C7 C6 120.0(19) . . ?
C7 C8 C9 121(2) . . ?
C8 C9 C10 117.2(19) . . ?
N2 C10 C9 121.5(17) . . ?
N2 C10 C11 116.3(17) . . ?
C9 C10 C11 122.3(18) . . ?
N3 C11 C12 119.0(18) . . ?
N3 C11 C10 116.6(18) . . ?
C12 C11 C10 124(2) . . ?
C13 C12 C11 122(2) . . ?
C12 C13 C14 119(2) . . ?
C13 C14 C15 118(2) . . ?
N3 C15 C14 121(2) . . ?
N3 C15 C16 117.1(18) . . ?
C14 C15 C16 120.5(19) . . ?
N4 C16 C15 115.9(17) . . ?
N4 C17 C18 112.0(19) . . ?
N5 C18 C17 107.0(18) . . ?
N5 C19 C20 113(2) . . ?
C19 C20 N6 111.7(19) . . ?
N6 C21 C22 111.6(16) . . ?
N7 C22 C21 116.2(17) . . ?
N7 C23 C24 112.2(16) . . ?
N8 C24 C23 114.6(18) . . ?
N8 C25 C1 110.7(15) . . ?
C26 N9 C30 120.9(16) . . ?
C26 N9 Cd2 118.0(13) . . ?
C30 N9 Cd2 120.7(12) . . ?
C31 N10 C35 120.4(14) . . ?
C31 N10 Cd2 120.3(10) . . ?
C35 N10 Cd2 118.9(10) . . ?
C40 N11 C36 123.9(17) . . ?
C40 N11 Cd2 117.2(12) . . ?
C36 N11 Cd2 117.5(13) . . ?
C42 N12 C41 112.9(19) . . ?
C42 N12 Cd2 129.1(16) . . ?
C41 N12 Cd2 105.2(12) . . ?
C43 N13 C44 109(3) . . ?
C46 N14 C45 113.4(16) . . ?
C48 N15 C47 114.7(16) . . ?
C48 N15 Cd2 107.7(11) . . ?
C47 N15 Cd2 112.6(11) . . ?
C50 N16 C49 111.6(17) . . ?
C50 N16 Cd2 109.2(11) . . ?
C49 N16 Cd2 108.1(11) . . ?
N9 C26 C27 119.3(19) . . ?
N9 C26 C50 116.4(19) . . ?
C27 C26 C50 124.1(19) . . ?
C28 C27 C26 121(2) . . ?
C27 C28 C29 119(2) . . ?
C30 C29 C28 118.9(18) . . ?
N9 C30 C29 121.3(16) . . ?
N9 C30 C31 115.9(16) . . ?
C29 C30 C31 122.9(17) . . ?
N10 C31 C32 123.2(16) . . ?
N10 C31 C30 114.8(14) . . ?
C32 C31 C30 121.5(17) . . ?
C33 C32 C31 115.2(18) . . ?
C34 C33 C32 123.6(19) . . ?
C33 C34 C35 116.9(19) . . ?
N10 C35 C34 120.6(17) . . ?
N10 C35 C36 116.2(15) . . ?
C34 C35 C36 122.9(18) . . ?
N11 C36 C37 117.3(19) . . ?
N11 C36 C35 118.7(18) . . ?
C37 C36 C35 124.0(18) . . ?
C36 C37 C38 118(2) . . ?
C39 C38 C37 120(2) . . ?
C38 C39 C40 122(2) . . ?
N11 C40 C39 118.4(18) . . ?
N11 C40 C41 120.3(19) . . ?
C39 C40 C41 121(2) . . ?
C40 C41 N12 115.3(19) . . ?
N12 C42 C43 108(2) . . ?
N13 C43 C42 106(2) . . ?
C45 C44 N13 124(3) . . ?
C44 C45 N14 108(2) . . ?
N14 C46 C47 114.2(17) . . ?
N15 C47 C46 113.5(15) . . ?
N15 C48 C49 110.4(18) . . ?
N16 C49 C48 115.3(17) . . ?
N16 C50 C26 113.3(17) . . ?

loop_
_geom_bond_atom_site_label_1
_geom_bond_atom_site_label_2
_geom_bond_distance
_geom_bond_site_symmetry_2
_geom_bond_publ_flag
Cd1 N3 2.365(15) . ?
Cd1 N2 2.409(14) . ?
Cd1 N1 2.416(14) . ?
Cd1 N8 2.445(16) . ?
Cd1 N7 2.480(14) . ?
Cd1 N4 2.528(15) . ?
Cd1 Br1 2.753(3) . ?
Cd2 N9 2.386(14) . ?
Cd2 N11 2.404(15) . ?
Cd2 N10 2.422(13) . ?
Cd2 N15 2.430(15) . ?
Cd2 N16 2.444(15) . ?
Cd2 N12 2.577(17) . ?
Cd2 Br1 2.720(3) . ?
Cl2 O23 1.34(3) . ?
Cl2 O24 1.38(2) . ?
Cl2 O21 1.381(17) . ?
Cl2 O22 1.42(2) . ?
Cl3 O33 1.40(2) . ?
Cl3 O31 1.433(16) . ?
Cl3 O34 1.448(17) . ?
Cl3 O32 1.452(15) . ?
Cl4 O44 1.396(16) . ?
Cl4 O43 1.407(15) . ?
Cl4 O41 1.416(14) . ?
Cl4 O42 1.440(16) . ?
Cl5 O53 1.299(18) . ?
Cl5 O54 1.30(3) . ?
Cl5 O52 1.35(2) . ?
Cl5 O51 1.372(17) . ?
Cl6 O63 1.28(3) . ?
Cl6 O62 1.325(18) . ?
Cl6 O64 1.35(4) . ?
Cl6 O61 1.42(2) . ?
N1 C1 1.32(2) . ?
N1 C5 1.35(2) . ?
N2 C10 1.34(2) . ?
N2 C6 1.34(2) . ?
N3 C11 1.34(2) . ?
N3 C15 1.36(2) . ?
N4 C16 1.42(2) . ?
N4 C17 1.46(2) . ?
N5 C19 1.45(3) . ?
N5 C18 1.47(2) . ?
N6 C20 1.52(2) . ?
N6 C21 1.53(2) . ?
N7 C22 1.48(2) . ?
N7 C23 1.49(2) . ?
N8 C24 1.46(2) . ?
N8 C25 1.48(2) . ?
C1 C2 1.42(3) . ?
C1 C25 1.55(2) . ?
C2 C3 1.35(3) . ?
C3 C4 1.38(3) . ?
C4 C5 1.37(2) . ?
C5 C6 1.41(2) . ?
C6 C7 1.43(2) . ?
C7 C8 1.32(2) . ?
C8 C9 1.39(2) . ?
C9 C10 1.42(2) . ?
C10 C11 1.45(2) . ?
C11 C12 1.38(2) . ?
C12 C13 1.35(3) . ?
C13 C14 1.37(3) . ?
C14 C15 1.39(3) . ?
C15 C16 1.48(3) . ?
C17 C18 1.52(3) . ?
C19 C20 1.47(3) . ?
C21 C22 1.56(2) . ?
C23 C24 1.49(2) . ?
N9 C26 1.33(2) . ?
N9 C30 1.34(2) . ?
N10 C31 1.318(19) . ?
N10 C35 1.340(19) . ?
N11 C40 1.35(2) . ?
N11 C36 1.36(2) . ?
N12 C42 1.39(3) . ?
N12 C41 1.51(3) . ?
N13 C43 1.33(3) . ?
N13 C44 1.49(3) . ?
N14 C46 1.47(2) . ?
N14 C45 1.52(3) . ?
N15 C48 1.47(2) . ?
N15 C47 1.48(2) . ?
N16 C50 1.45(2) . ?
N16 C49 1.49(2) . ?
C26 C27 1.39(2) . ?
C26 C50 1.50(3) . ?
C27 C28 1.33(2) . ?
C28 C29 1.41(2) . ?
C29 C30 1.36(2) . ?
C30 C31 1.51(2) . ?
C31 C32 1.37(2) . ?
C32 C33 1.37(2) . ?
C33 C34 1.36(2) . ?
C34 C35 1.38(2) . ?
C35 C36 1.42(2) . ?
C36 C37 1.40(3) . ?
C37 C38 1.43(3) . ?
C38 C39 1.32(2) . ?
C39 C40 1.37(2) . ?
C40 C41 1.47(3) . ?
C42 C43 1.59(3) . ?
C44 C45 1.47(3) . ?
C46 C47 1.58(3) . ?
C48 C49 1.50(3) . ?
